data_2105679
loop_
_publ_author_name
'Ehrenberg, H.'
'Hasse, B.'
'Schwarz, K.'
'Epple, M.'

_publ_section_title
;
 Structure determination of lithium chloroacetate, lithium bromoacetate
 and lithium iodoacetate by powder diffraction
;
_journal_issue 4
_journal_name_full 'Acta Crystallographica Section B'
_journal_page_first 517
_journal_page_last 524
_journal_paper_doi 10.1107/S0108768199003614
_journal_volume 55
_journal_year 1999
_chemical_formula_structural I-CH2-COOLi
_chemical_formula_sum 'C2 H2 I Li O2'
_chemical_formula_weight 191.88
_chemical_melting_point 530.2
_chemical_name_common 'lithium iodoacetate'
_chemical_name_systematic 'iodoacetic acid, lithium salt'
_space_group_IT_number 14
_symmetry_cell_setting monoclinic
_symmetry_space_group_name_Hall '-P 2ybc'
_symmetry_space_group_name_H-M 'P 1 21/c 1'
_cell_angle_alpha 90
_cell_angle_beta 93.251(5)
_cell_angle_gamma 90
_cell_formula_units_Z 4
_cell_length_a 10.1812(10)
_cell_length_b 4.8922(8)
_cell_length_c 9.0468(10)
_cell_measurement_temperature 298
_cell_volume 449.88(10)
_computing_cell_refinement FULLPROF
_computing_structure_refinement FULLPROF
_diffrn_ambient_temperature 298
_diffrn_radiation_monochromator Germanium
_diffrn_radiation_type synchrotron
_diffrn_radiation_wavelength 1.2006
_refine_ls_goodness_of_fit_all 2.03
_cod_data_source_file hr0041.cif
_cod_data_source_block i
_cod_depositor_comments
;
 Adding the _atom_type_symbol data item to the _atom_type loop.
 The values of the _atom_type_symbol data item were inferred from
 the _atom_site_type_symbol and _atom_site_label data items.

 Antanas Vaitkus,
 2017-01-11

Adding '_diffrn_ambient_temperature      298', assuming 'YES' to be
indication of room temperature S.G.

The following automatic conversions were performed:

'_diffrn_ambient_temperature' value 'YES' was changed to '?' - the
value is undefined or not given.

Automatic conversion script
Id: cif_fix_values 1891 2012-01-12 08:04:46Z andrius 
;
_cod_original_cell_volume 449.89(10)
_cod_original_sg_symbol_H-M P21/c
_cod_database_code 2105679

loop_
_symmetry_equiv_pos_as_xyz
'x, y, z'
'-x, y+1/2, -z+1/2'
'-x, -y, -z'
'x, -y+1/2, z+1/2'

loop_
_atom_site_aniso_label
_atom_site_aniso_U_11
_atom_site_aniso_U_22
_atom_site_aniso_U_33
_atom_site_aniso_U_12
_atom_site_aniso_U_13
_atom_site_aniso_U_23
I(1) .0060(10) .280(10) -.0040(10) .012(4) -.0090(10) -.013(6)

loop_
_atom_site_label
_atom_site_fract_x
_atom_site_fract_y
_atom_site_fract_z
_atom_site_U_iso_or_equiv
_atom_site_occupancy
I(1) .3739(4) .181(2) .1504(8) .120 1.0
O(1) .106(5) .320(10) .953(7) .038 1.0
O(2) .078(3) -.070(10) .831(6) .038 1.0
C(1) .127(8) .07(2) .940(10) .038 1.0
C(2) .249(5) -.090(10) .039(9) .038 1.0
Li(1) .010(10) .51(4) .81(2) .038 1.0

loop_
_atom_type_symbol
_atom_type_scat_source
C 'International Tables Vol C Tables 4.2.6.8 and 6.1.1.4'
I 'International Tables Vol C Tables 4.2.6.8 and 6.1.1.4'
Li 'International Tables Vol C Tables 4.2.6.8 and 6.1.1.4'
O 'International Tables Vol C Tables 4.2.6.8 and 6.1.1.4'

loop_
_geom_angle_atom_site_label_1
_geom_angle_atom_site_label_2
_geom_angle_atom_site_label_3
_geom_angle_site_symmetry_1
_geom_angle_site_symmetry_2
_geom_angle_site_symmetry_3
_geom_angle
_geom_angle_publ_flag
I(1) C(2) C(1) 1_556 1_556 . 110.2 yes
O(1) C(1) O(2) . . . 121.7 yes
C(2) C(1) O(1) 1_556 . . 125.0 yes
C(2) C(1) O(2) 1_556 . . 111.1 yes
O(1) Li(1) O(1) . . 3_567 82.0 yes
O(2) Li(1) O(2) 2_556 . 1_565 116.9 yes
O(1) Li(1) O(2) . . 2_556 133.9 yes
O(1) Li(1) O(2) . . 1_565 107.8 yes

loop_
_geom_bond_atom_site_label_1
_geom_bond_atom_site_label_2
_geom_bond_site_symmetry_2
_geom_bond_distance
_geom_bond_publ_flag
I(1) C(2) . 2.07 yes
C(1) C(2) 1_556 1.68 yes
C(1) O(1) . 1.21 yes
C(1) O(2) . 1.33 yes
Li(1) O(1) . 1.78 yes
Li(1) O(1) 3_567 2.63 yes
Li(1) O(2) 2_556 1.63 yes
Li(1) O(2) 1_565 2.14 yes
